data_1508497
loop_
_publ_author_name
'Laus, Gerhard'
'Kahlenberg, Volker'

_publ_section_title
;
 Crystal Structures of 1-Hydroxyimidazole and Its Salts
;
_journal_issue 4
_journal_name_full Crystals
_journal_page_first 1492
_journal_page_last 1501
_journal_paper_doi 10.3390/cryst2041492
_journal_volume 2
_journal_year 2012
_chemical_formula_moiety 'C3 H5 N2 O, Cl'
_chemical_formula_sum 'C3 H5 Cl N2 O'
_chemical_formula_weight 120.54
_chemical_name_systematic
;
 ?
;
_space_group_IT_number 14
_symmetry_cell_setting monoclinic
_symmetry_space_group_name_Hall '-P 2yn'
_symmetry_space_group_name_H-M 'P 1 21/n 1'
_atom_sites_solution_hydrogens geom
_atom_sites_solution_primary direct
_atom_sites_solution_secondary difmap
_cell_angle_alpha 90
_cell_angle_beta 93.535(3)
_cell_angle_gamma 90
_cell_formula_units_Z 4
_cell_length_a 4.2693(2)
_cell_length_b 10.7541(4)
_cell_length_c 10.9756(4)
_cell_measurement_reflns_used 2179
_cell_measurement_temperature 173(2)
_cell_measurement_theta_max 28.5577
_cell_measurement_theta_min 3.7124
_cell_volume 502.96(4)
_computing_cell_refinement
;
        CrysAlisPro, Oxford Diffraction Ltd.,
        Version 1.171.34.44 (release 25-10-2010 CrysAlis171 .NET)
        (compiled Oct 25 2010,18:11:34)
;
_computing_data_collection
;
        CrysAlisPro, Oxford Diffraction Ltd.,
        Version 1.171.34.44 (release 25-10-2010 CrysAlis171 .NET)
        (compiled Oct 25 2010,18:11:34)
;
_computing_data_reduction
;
        CrysAlisPro, Oxford Diffraction Ltd.,
        Version 1.171.34.44 (release 25-10-2010 CrysAlis171 .NET)
        (compiled Oct 25 2010,18:11:34)
;
_computing_structure_refinement 'SHELXL-97 (Sheldrick, 2008)'
_computing_structure_solution 'SIR2002 (Burla et al., 2003)'
_diffrn_ambient_temperature 173(2)
_diffrn_detector_area_resol_mean 10.3575
_diffrn_measured_fraction_theta_full 0.998
_diffrn_measured_fraction_theta_max 0.998
_diffrn_measurement_device_type 'Xcalibur, Ruby, Gemini ultra'
_diffrn_measurement_method '\w scans'
_diffrn_orient_matrix_UB_11 -0.1207199
_diffrn_orient_matrix_UB_12 -0.0453602
_diffrn_orient_matrix_UB_13 -0.001565
_diffrn_orient_matrix_UB_21 -0.1145153
_diffrn_orient_matrix_UB_22 0.0477862
_diffrn_orient_matrix_UB_23 -0.0054908
_diffrn_orient_matrix_UB_31 0.0025485
_diffrn_orient_matrix_UB_32 -0.0030009
_diffrn_orient_matrix_UB_33 -0.0645099
_diffrn_radiation_monochromator graphite
_diffrn_radiation_type MoK\a
_diffrn_radiation_wavelength 0.71073
_diffrn_reflns_av_R_equivalents 0.0216
_diffrn_reflns_av_unetI/netI 0.0214
_diffrn_reflns_limit_h_max 3
_diffrn_reflns_limit_h_min -5
_diffrn_reflns_limit_k_max 12
_diffrn_reflns_limit_k_min -12
_diffrn_reflns_limit_l_max 13
_diffrn_reflns_limit_l_min -11
_diffrn_reflns_number 2909
_diffrn_reflns_theta_full 25.35
_diffrn_reflns_theta_max 25.35
_diffrn_reflns_theta_min 3.72
_exptl_absorpt_coefficient_mu 0.626
_exptl_absorpt_correction_T_max 1
_exptl_absorpt_correction_T_min 0.81823
_exptl_absorpt_correction_type multi-scan
_exptl_absorpt_process_details
;
        CrysAlisPro, Oxford Diffraction Ltd.,
        Version 1.171.34.44 (release 25-10-2010 CrysAlis171 .NET)
        (compiled Oct 25 2010,18:11:34)
        Empirical absorption correction using spherical harmonics,
 implemented in SCALE3 ABSPACK scaling algorithm.
;
_exptl_crystal_colour colourless
_exptl_crystal_density_diffrn 1.592
_exptl_crystal_density_method 'not measured'
_exptl_crystal_description 'fragment of a plate'
_exptl_crystal_F_000 248
_exptl_crystal_size_max 0.32
_exptl_crystal_size_mid 0.3
_exptl_crystal_size_min 0.16
_refine_diff_density_max 0.173
_refine_diff_density_min -0.338
_refine_diff_density_rms 0.068
_refine_ls_extinction_method none
_refine_ls_goodness_of_fit_ref 1.116
_refine_ls_hydrogen_treatment mixed
_refine_ls_matrix_type full
_refine_ls_number_parameters 72
_refine_ls_number_reflns 915
_refine_ls_number_restraints 2
_refine_ls_restrained_S_all 1.116
_refine_ls_R_factor_all 0.0251
_refine_ls_R_factor_gt 0.0232
_refine_ls_shift/su_max 0
_refine_ls_shift/su_mean 0
_refine_ls_structure_factor_coef Fsqd
_refine_ls_weighting_details 'calc w=1/[\s^2^(Fo^2^)+(0.0306P)^2^+0.1710P] where P=(Fo^2^+2Fc^2^)/3'
_refine_ls_weighting_scheme calc
_refine_ls_wR_factor_gt 0.0611
_refine_ls_wR_factor_ref 0.0625
_reflns_number_gt 852
_reflns_number_total 915
_reflns_threshold_expression >2\s(I)
_cod_data_source_file C3H5ClN2O_P21_n_2CCDC899477_crystals-02-01492-s001_DC229.cif
_cod_data_source_block la212_1_chateigner_1508497
_cod_database_code 1508497

loop_
_symmetry_equiv_pos_as_xyz
'x, y, z'
'-x+1/2, y+1/2, -z+1/2'
'-x, -y, -z'
'x-1/2, -y-1/2, z-1/2'

loop_
_atom_site_label
_atom_site_type_symbol
_atom_site_fract_x
_atom_site_fract_y
_atom_site_fract_z
_atom_site_U_iso_or_equiv
_atom_site_adp_type
_atom_site_occupancy
_atom_site_symmetry_multiplicity
_atom_site_calc_flag
_atom_site_refinement_flags
Cl Cl 0.42211(8) -0.17969(3) 0.01931(3) 0.01989(15) Uani 1 1 d .
O1 O 0.4601(2) 0.13498(9) 0.36238(10) 0.0227(3) Uani 1 1 d D
N1 N 0.2314(3) 0.05719(10) 0.31295(10) 0.0158(3) Uani 1 1 d .
N2 N -0.1109(3) -0.02175(12) 0.18813(11) 0.0216(3) Uani 1 1 d D
C3 C 0.1407(3) -0.05168(13) 0.36513(13) 0.0192(3) Uani 1 1 d .
H3 H 0.2148 -0.0851 0.4417 0.023 Uiso 1 1 calc R
C2 C -0.0760(3) -0.10136(13) 0.28491(13) 0.0218(3) Uani 1 1 d .
H2 H -0.1844 -0.1776 0.294 0.026 Uiso 1 1 calc R
C1 C 0.0797(3) 0.07454(13) 0.20542(12) 0.0193(3) Uani 1 1 d .
H1 H 0.103 0.1425 0.1515 0.023 Uiso 1 1 calc R
H1O H 0.358(5) 0.1916(17) 0.4005(18) 0.045(6) Uiso 1 1 d D
H2N H -0.232(4) -0.0310(17) 0.1261(15) 0.037(5) Uiso 1 1 d D

loop_
_atom_site_aniso_label
_atom_site_aniso_U_11
_atom_site_aniso_U_22
_atom_site_aniso_U_33
_atom_site_aniso_U_23
_atom_site_aniso_U_13
_atom_site_aniso_U_12
Cl 0.0218(2) 0.0179(2) 0.0196(2) 0.00132(12) -0.00136(14) -0.00175(12)
O1 0.0190(5) 0.0191(5) 0.0295(6) -0.0079(5) -0.0025(4) -0.0020(4)
N1 0.0149(6) 0.0149(6) 0.0173(6) -0.0020(4) -0.0002(5) 0.0009(4)
N2 0.0176(6) 0.0295(7) 0.0172(6) -0.0066(5) -0.0017(5) 0.0042(5)
C3 0.0215(8) 0.0170(7) 0.0193(7) 0.0009(6) 0.0027(6) 0.0037(6)
C2 0.0210(8) 0.0180(7) 0.0270(8) -0.0033(6) 0.0049(6) 0.0004(6)
C1 0.0194(7) 0.0229(7) 0.0157(7) 0.0010(6) 0.0021(5) 0.0050(6)

loop_
_atom_type_symbol
_atom_type_description
_atom_type_scat_dispersion_real
_atom_type_scat_dispersion_imag
_atom_type_scat_source
C C 0.0033 0.0016 'International Tables Vol C Tables 4.2.6.8 and 6.1.1.4'
H H 0 0 'International Tables Vol C Tables 4.2.6.8 and 6.1.1.4'
N N 0.0061 0.0033 'International Tables Vol C Tables 4.2.6.8 and 6.1.1.4'
O O 0.0106 0.006 'International Tables Vol C Tables 4.2.6.8 and 6.1.1.4'
Cl Cl 0.1484 0.1585 'International Tables Vol C Tables 4.2.6.8 and 6.1.1.4'

loop_
_geom_angle_atom_site_label_1
_geom_angle_atom_site_label_2
_geom_angle_atom_site_label_3
_geom_angle
N1 O1 H1O 104.5(14)
C1 N1 C3 110.97(12)
C1 N1 O1 124.30(12)
C3 N1 O1 124.65(11)
C1 N2 C2 110.04(13)
C1 N2 H2N 123.6(13)
C2 N2 H2N 126.4(13)
C2 C3 N1 105.43(12)
C2 C3 H3 127.3
N1 C3 H3 127.3
C3 C2 N2 107.29(13)
C3 C2 H2 126.4
N2 C2 H2 126.4
N2 C1 N1 106.27(12)
N2 C1 H1 126.9
N1 C1 H1 126.9

loop_
_geom_bond_atom_site_label_1
_geom_bond_atom_site_label_2
_geom_bond_distance
O1 N1 1.3719(15)
O1 H1O 0.871(15)
N1 C1 1.3240(18)
N1 C3 1.3697(18)
N2 C1 1.323(2)
N2 C2 1.365(2)
N2 H2N 0.834(15)
C3 C2 1.348(2)
C3 H3 0.95
C2 H2 0.95
C1 H1 0.95

loop_
_geom_hbond_atom_site_label_D
_geom_hbond_atom_site_label_H
_geom_hbond_atom_site_label_A
_geom_hbond_distance_DH
_geom_hbond_distance_HA
_geom_hbond_distance_DA
_geom_hbond_angle_DHA
_geom_hbond_site_symmetry_A
O1 H1O Cl 0.871(15) 2.061(16) 2.9296(11) 174(2) 2
N2 H2N Cl 0.834(15) 2.430(16) 3.1366(13) 143.0(17) 1_455

loop_
_geom_torsion_atom_site_label_1
_geom_torsion_atom_site_label_2
_geom_torsion_atom_site_label_3
_geom_torsion_atom_site_label_4
_geom_torsion
C1 N1 C3 C2 -0.15(15)
O1 N1 C3 C2 -177.11(12)
N1 C3 C2 N2 -0.35(15)
C1 N2 C2 C3 0.74(17)
C2 N2 C1 N1 -0.82(16)
C3 N1 C1 N2 0.60(16)
O1 N1 C1 N2 177.57(11)

loop_
_cod_related_entry_id
_cod_related_entry_code
_cod_related_entry_database
1 8488593 ChemSpider
